data_2300510
loop_
_publ_author_name
'Burbank, R.D.'

_publ_section_title
;
 X-Ray Study of an Osmium Oxyfluoride of Unknown Composition
;
_journal_name_full 'Journal of Applied Crystallography'
_journal_page_first 41
_journal_page_last 44
_journal_volume 7
_journal_year 1974
_chemical_formula_sum 'F2 O2 Os'
_chemical_name_systematic 'Os O2 F2'
_space_group_IT_number 15
_symmetry_space_group_name_Hall '-C 2yc'
_symmetry_space_group_name_H-M 'C 1 2/c 1'
_cell_angle_alpha 90
_cell_angle_beta 117.5
_cell_angle_gamma 90
_cell_formula_units_Z 4
_cell_length_a 9.42
_cell_length_b 4.491
_cell_length_c 8.6
_cell_volume 322.717
_citation_journal_id_ASTM JACGAR
_cod_data_source_file Burbank_JACGAR_1974_1295.cif
_cod_data_source_block F2O2Os1
_cod_original_cell_volume 322.7166
_cod_original_formula_sum 'F2 O2 Os1'
_cod_database_code 2300510

loop_
_symmetry_equiv_pos_as_xyz
x,y,z
-x,y,-z+1/2
-x,-y,-z
x,-y,z-1/2
x+1/2,y+1/2,z
-x+1/2,y+1/2,-z+1/2
-x+1/2,-y+1/2,-z
x+1/2,-y+1/2,z-1/2

loop_
_atom_site_label
_atom_site_type_symbol
_atom_site_fract_x
_atom_site_fract_y
_atom_site_fract_z
_atom_site_occupancy
_atom_site_U_iso_or_equiv
O2 O-2 0.115 0.476 0.425 0.5 0.0
F2 F-1 0.115 0.476 0.425 0.5 0.0
O1 O-2 0.121 0.038 0.19 0.5 0.0
F1 F-1 0.121 0.038 0.19 0.5 0.0
Os1 Os+6 0 0.2601 0.25 1 0.0
